data_7000904
loop_
_publ_author_name
'Aragoni, M. Carla'
'Arca, Massimiliano'
'Crespo, Miriam'
'Devillanova, Francesco A.'
'Hursthouse, Michael B.'
'Huth, Susanne L.'
'Isaia, Francesco'
'Lippolis, Vito'
'Verani, Gaetano'

_publ_section_title
;
 Investigation on the reactivity of dithiophosphonato/dithiophosphato
 NiII complexes towards 2,4,6-tris-2-pyridyl-1,3,5-triazine:
 developments and new perspectives
;
_journal_issue 14
_journal_name_full 'Dalton Transactions'
_journal_page_first 2510
_journal_page_last 2520
_journal_paper_doi 10.1039/b819326f
_journal_year 2009
_chemical_formula_sum 'C36 H36 N6 Ni O4 P2 S4'
_chemical_formula_weight 865.60
_chemical_name_common 03mma004/39
_chemical_name_systematic
;
03mma004/39
;
_space_group_IT_number 2
_symmetry_cell_setting triclinic
_symmetry_space_group_name_Hall '-P 1'
_symmetry_space_group_name_H-M 'P -1'
_atom_sites_solution_hydrogens geom
_atom_sites_solution_primary direct
_atom_sites_solution_secondary difmap
_audit_creation_method SHELXL-97
_cell_angle_alpha 105.4840(10)
_cell_angle_beta 101.2430(10)
_cell_angle_gamma 98.8710(10)
_cell_formula_units_Z 2
_cell_length_a 11.3304(3)
_cell_length_b 13.1931(3)
_cell_length_c 14.5372(2)
_cell_measurement_reflns_used 27523
_cell_measurement_temperature 293(2)
_cell_measurement_theta_max 27.48
_cell_measurement_theta_min 2.91
_cell_volume 2004.50(8)
_computing_cell_refinement 'DENZO (Otwinowski & Minor, 1997) & COLLECT (Hooft, 1998)'
_computing_data_collection 'COLLECT (Hooft, 1998)'
_computing_data_reduction 'DENZO (Otwinowski & Minor, 1997) & COLLECT (Hooft, 1998)'
_computing_structure_refinement 'SHELXL-97 (Sheldrick, 1997)'
_computing_structure_solution 'SHELXS-97 (Sheldrick, 1997)'
_diffrn_ambient_temperature 293(2)
_diffrn_detector_area_resol_mean 9.091
_diffrn_measured_fraction_theta_full 0.995
_diffrn_measured_fraction_theta_max 0.995
_diffrn_measurement_device_type 'Bruker-Nonius KappaCCD'
_diffrn_measurement_method '\F & \w scans'
_diffrn_radiation_monochromator graphite
_diffrn_radiation_source 'Bruker-Nonius FR591 rotating anode'
_diffrn_radiation_type MoK\a
_diffrn_radiation_wavelength 0.71073
_diffrn_reflns_av_R_equivalents 0.0391
_diffrn_reflns_av_sigmaI/netI 0.0343
_diffrn_reflns_limit_h_max 14
_diffrn_reflns_limit_h_min -14
_diffrn_reflns_limit_k_max 16
_diffrn_reflns_limit_k_min -17
_diffrn_reflns_limit_l_max 18
_diffrn_reflns_limit_l_min -18
_diffrn_reflns_number 40210
_diffrn_reflns_theta_full 27.50
_diffrn_reflns_theta_max 27.50
_diffrn_reflns_theta_min 3.00
_exptl_absorpt_coefficient_mu 0.818
_exptl_absorpt_correction_T_max 0.8802
_exptl_absorpt_correction_T_min 0.7913
_exptl_absorpt_correction_type multi-scan
_exptl_absorpt_process_details 'SORTAV (Blessing, 1997)'
_exptl_crystal_colour 'deep green'
_exptl_crystal_density_diffrn 1.434
_exptl_crystal_density_method 'not measured'
_exptl_crystal_description block
_exptl_crystal_F_000 896
_exptl_crystal_size_max 0.30
_exptl_crystal_size_mid 0.24
_exptl_crystal_size_min 0.16
_refine_diff_density_max 2.664
_refine_diff_density_min -0.759
_refine_diff_density_rms 0.071
_refine_ls_extinction_method none
_refine_ls_goodness_of_fit_ref 1.071
_refine_ls_hydrogen_treatment constr
_refine_ls_matrix_type full
_refine_ls_number_parameters 511
_refine_ls_number_reflns 9162
_refine_ls_number_restraints 0
_refine_ls_restrained_S_all 1.071
_refine_ls_R_factor_all 0.0632
_refine_ls_R_factor_gt 0.0489
_refine_ls_shift/su_max 0.001
_refine_ls_shift/su_mean 0.000
_refine_ls_structure_factor_coef Fsqd
_refine_ls_weighting_details 'calc w=1/[\s^2^(Fo^2^)+(0.0728P)^2^+1.1866P] where P=(Fo^2^+2Fc^2^)/3'
_refine_ls_weighting_scheme calc
_refine_ls_wR_factor_gt 0.1313
_refine_ls_wR_factor_ref 0.1388
_reflns_number_gt 7171
_reflns_number_total 9162
_reflns_threshold_expression >2sigma(I)
_cod_data_source_file b819326f.txt
_cod_data_source_block 03mma004
_cod_depositor_comments
;
The following automatic conversions were performed:
'_symmetry_cell_setting' value 'Triclinic' changed to 'triclinic'
according to '/home/saulius/struct/CIF-dictionaries/cif_core.dic'
dictionary named 'cif_core.dic' version 2.4.1 from 2010-06-29.

Automatic conversion script
Id: cif_fix_enum 1527 2010-12-29 10:47:43Z saulius 
;
_cod_original_sg_symbol_H-M P-1
_cod_database_code 7000904

loop_
_symmetry_equiv_pos_as_xyz
'x, y, z'
'-x, -y, -z'

loop_
_atom_site_label
_atom_site_type_symbol
_atom_site_fract_x
_atom_site_fract_y
_atom_site_fract_z
_atom_site_U_iso_or_equiv
_atom_site_adp_type
_atom_site_occupancy
_atom_site_symmetry_multiplicity
_atom_site_calc_flag
_atom_site_refinement_flags
_atom_site_disorder_assembly
_atom_site_disorder_group
C1 C 0.8950(3) 0.2704(3) 0.5506(2) 0.0486(7) Uani 1 1 d . A .
C2 C 0.9345(3) 0.3793(3) 0.5997(2) 0.0493(7) Uani 1 1 d . . .
H2 H 0.9708 0.4244 0.5687 0.059 Uiso 1 1 calc R . .
C3 C 0.9212(3) 0.4235(3) 0.6947(2) 0.0501(7) Uani 1 1 d . . .
H3 H 0.9480 0.4972 0.7263 0.060 Uiso 1 1 calc R . .
C4 C 0.8677(3) 0.3566(3) 0.7420(2) 0.0544(8) Uani 1 1 d . . .
C5 C 0.8287(4) 0.2472(4) 0.6934(3) 0.0664(10) Uani 1 1 d . . .
H5 H 0.7932 0.2020 0.7247 0.080 Uiso 1 1 calc R . .
C6 C 0.8418(4) 0.2039(3) 0.5995(3) 0.0623(9) Uani 1 1 d . . .
H6 H 0.8152 0.1301 0.5682 0.075 Uiso 1 1 calc R . .
C7 C 0.8839(3) 0.5013(3) 0.8859(3) 0.0642(10) Uani 1 1 d . . .
H7A H 0.9721 0.5228 0.9003 0.096 Uiso 1 1 calc R . .
H7B H 0.8582 0.5145 0.9464 0.096 Uiso 1 1 calc R . .
H7C H 0.8471 0.5420 0.8470 0.096 Uiso 1 1 calc R . .
C8 C 1.1140(5) 0.1697(5) 0.4809(5) 0.0555(17) Uani 0.650(11) 1 d P A 1
H8A H 1.1624 0.1963 0.4407 0.067 Uiso 0.650(11) 1 calc PR A 1
H8B H 1.1178 0.2291 0.5384 0.067 Uiso 0.650(11) 1 calc PR A 1
C9 C 1.1614(8) 0.0854(7) 0.5104(7) 0.090(3) Uani 0.650(11) 1 d P A 1
H9A H 1.1089 0.0557 0.5455 0.134 Uiso 0.650(11) 1 calc PR A 1
H9B H 1.2431 0.1143 0.5524 0.134 Uiso 0.650(11) 1 calc PR A 1
H9C H 1.1639 0.0299 0.4531 0.134 Uiso 0.650(11) 1 calc PR A 1
C8' C 1.0998(13) 0.1231(12) 0.4103(11) 0.075(4) Uani 0.350(11) 1 d P A 2
H8'1 H 1.0545 0.0536 0.3647 0.089 Uiso 0.350(11) 1 calc PR A 2
H8'2 H 1.1145 0.1703 0.3708 0.089 Uiso 0.350(11) 1 calc PR A 2
C9' C 1.2077(15) 0.1095(13) 0.4507(18) 0.119(8) Uani 0.350(11) 1 d P A 2
H9'1 H 1.2702 0.1713 0.4583 0.178 Uiso 0.350(11) 1 calc PR A 2
H9'2 H 1.2249 0.0464 0.4092 0.178 Uiso 0.350(11) 1 calc PR A 2
H9'3 H 1.2072 0.1007 0.5140 0.178 Uiso 0.350(11) 1 calc PR A 2
C11 C 0.4453(2) 0.2521(2) 0.02773(19) 0.0345(5) Uani 1 1 d . . .
C12 C 0.4533(2) 0.1500(2) -0.0272(2) 0.0366(6) Uani 1 1 d . . .
H12 H 0.4445 0.0930 -0.0010 0.044 Uiso 1 1 calc R . .
C13 C 0.4741(3) 0.1326(2) -0.1202(2) 0.0386(6) Uani 1 1 d . . .
H13 H 0.4773 0.0640 -0.1569 0.046 Uiso 1 1 calc R . .
C14 C 0.4903(3) 0.2183(2) -0.15855(19) 0.0384(6) Uani 1 1 d . . .
C15 C 0.4867(3) 0.3214(2) -0.1041(2) 0.0384(6) Uani 1 1 d . . .
H15 H 0.5002 0.3790 -0.1290 0.046 Uiso 1 1 calc R . .
C16 C 0.4624(2) 0.3369(2) -0.01161(19) 0.0375(6) Uani 1 1 d . . .
H16 H 0.4576 0.4053 0.0245 0.045 Uiso 1 1 calc R . .
C17 C 0.5221(3) 0.2783(3) -0.2945(2) 0.0518(8) Uani 1 1 d . . .
H17A H 0.4490 0.3069 -0.2983 0.078 Uiso 1 1 calc R . .
H17B H 0.5336 0.2509 -0.3596 0.078 Uiso 1 1 calc R . .
H17C H 0.5921 0.3343 -0.2548 0.078 Uiso 1 1 calc R . .
C18 C 0.2027(3) 0.2156(3) 0.1919(2) 0.0569(9) Uani 1 1 d . . .
H18A H 0.2505 0.1977 0.2460 0.068 Uiso 1 1 calc R . .
H18B H 0.1914 0.2884 0.2169 0.068 Uiso 1 1 calc R . .
C19 C 0.0840(4) 0.1414(4) 0.1533(3) 0.0843(15) Uani 1 1 d . . .
H19A H 0.0346 0.1624 0.1029 0.126 Uiso 1 1 calc R . .
H19B H 0.0431 0.1428 0.2054 0.126 Uiso 1 1 calc R . .
H19C H 0.0952 0.0699 0.1259 0.126 Uiso 1 1 calc R . .
C21 C 0.7322(2) 0.4907(2) 0.30218(19) 0.0356(6) Uani 1 1 d . . .
C22 C 0.7897(2) 0.5753(2) 0.1974(2) 0.0368(6) Uani 1 1 d . . .
C23 C 0.7645(2) 0.3955(2) 0.15716(19) 0.0342(5) Uani 1 1 d . . .
C24 C 0.7679(2) 0.2863(2) 0.09623(19) 0.0334(5) Uani 1 1 d . . .
C25 C 0.7842(2) 0.2645(2) 0.0019(2) 0.0384(6) Uani 1 1 d . . .
H25 H 0.7962 0.3189 -0.0271 0.046 Uiso 1 1 calc R . .
C26 C 0.7822(3) 0.1578(2) -0.0487(2) 0.0414(6) Uani 1 1 d . . .
H26 H 0.7924 0.1400 -0.1126 0.050 Uiso 1 1 calc R . .
C27 C 0.7652(3) 0.0794(2) -0.0035(2) 0.0407(6) Uani 1 1 d . . .
H27 H 0.7627 0.0080 -0.0365 0.049 Uiso 1 1 calc R . .
C28 C 0.7518(2) 0.1088(2) 0.0922(2) 0.0375(6) Uani 1 1 d . . .
H28 H 0.7419 0.0558 0.1231 0.045 Uiso 1 1 calc R . .
C29 C 0.7014(2) 0.4832(2) 0.39442(19) 0.0376(6) Uani 1 1 d . . .
C30 C 0.6868(3) 0.5717(2) 0.4652(2) 0.0434(6) Uani 1 1 d . . .
H30 H 0.6974 0.6397 0.4569 0.052 Uiso 1 1 calc R . .
C31 C 0.6559(3) 0.5551(3) 0.5486(2) 0.0474(7) Uani 1 1 d . . .
H31 H 0.6458 0.6124 0.5978 0.057 Uiso 1 1 calc R . .
C32 C 0.6404(3) 0.4530(3) 0.5581(2) 0.0454(7) Uani 1 1 d . . .
H32 H 0.6194 0.4407 0.6135 0.054 Uiso 1 1 calc R . .
C33 C 0.6563(3) 0.3687(2) 0.4840(2) 0.0409(6) Uani 1 1 d . . .
H33 H 0.6453 0.2999 0.4906 0.049 Uiso 1 1 calc R . .
C34 C 0.8285(2) 0.6779(2) 0.1765(2) 0.0416(6) Uani 1 1 d . . .
C35 C 0.8187(3) 0.7740(3) 0.2357(3) 0.0605(9) Uani 1 1 d . . .
H35 H 0.7861 0.7766 0.2900 0.073 Uiso 1 1 calc R . .
C36 C 0.8579(4) 0.8681(3) 0.2140(3) 0.0698(11) Uani 1 1 d . . .
H36 H 0.8535 0.9347 0.2540 0.084 Uiso 1 1 calc R . .
C37 C 0.9028(3) 0.8603(3) 0.1329(3) 0.0637(10) Uani 1 1 d . . .
H37 H 0.9286 0.9216 0.1157 0.076 Uiso 1 1 calc R . .
C38 C 0.9094(3) 0.7609(3) 0.0768(3) 0.0609(9) Uani 1 1 d . . .
H38 H 0.9413 0.7569 0.0219 0.073 Uiso 1 1 calc R . .
N1 N 0.7364(2) 0.39594(17) 0.24175(16) 0.0344(5) Uani 1 1 d . A .
N2 N 0.7582(2) 0.58342(18) 0.28321(17) 0.0376(5) Uani 1 1 d . . .
N3 N 0.7921(2) 0.48280(18) 0.13062(16) 0.0359(5) Uani 1 1 d . . .
N4 N 0.7526(2) 0.21007(17) 0.14182(16) 0.0344(5) Uani 1 1 d . A .
N5 N 0.6870(2) 0.38331(19) 0.40350(16) 0.0374(5) Uani 1 1 d . A .
N6 N 0.8729(3) 0.6698(2) 0.0961(2) 0.0504(6) Uani 1 1 d . . .
O1 O 0.9820(5) 0.1228(4) 0.4227(4) 0.0464(12) Uani 0.650(11) 1 d P A 1
O1' O 1.0234(14) 0.1618(15) 0.4637(13) 0.091(5) Uani 0.350(11) 1 d P A 2
O2 O 0.8459(2) 0.3894(2) 0.83256(16) 0.0612(6) Uani 1 1 d . . .
O3 O 0.26900(18) 0.21016(16) 0.11525(14) 0.0423(5) Uani 1 1 d . . .
O4 O 0.5098(2) 0.19331(16) -0.25129(14) 0.0464(5) Uani 1 1 d . . .
P1 P 0.90051(8) 0.21078(7) 0.42520(6) 0.0495(2) Uani 1 1 d . . .
P2 P 0.41183(6) 0.27325(5) 0.14711(5) 0.03503(16) Uani 1 1 d . . .
S1 S 0.73641(8) 0.11683(6) 0.34711(6) 0.04876(19) Uani 1 1 d . A .
S2 S 0.95401(7) 0.32237(7) 0.36437(5) 0.04651(19) Uani 1 1 d . A .
S3 S 0.50088(7) 0.18448(6) 0.21940(5) 0.03988(17) Uani 1 1 d . A .
S4 S 0.43272(7) 0.42665(5) 0.21608(5) 0.03969(17) Uani 1 1 d . . .
Ni1 Ni 0.71784(3) 0.26571(3) 0.28390(2) 0.03637(11) Uani 1 1 d . . .

loop_
_atom_site_aniso_label
_atom_site_aniso_U_11
_atom_site_aniso_U_22
_atom_site_aniso_U_33
_atom_site_aniso_U_23
_atom_site_aniso_U_13
_atom_site_aniso_U_12
C1 0.0419(16) 0.067(2) 0.0411(16) 0.0228(15) 0.0108(12) 0.0115(14)
C2 0.0351(15) 0.075(2) 0.0400(16) 0.0244(15) 0.0081(12) 0.0092(14)
C3 0.0387(16) 0.072(2) 0.0368(15) 0.0169(15) 0.0066(12) 0.0079(14)
C4 0.0432(17) 0.084(3) 0.0361(16) 0.0219(16) 0.0082(13) 0.0101(16)
C5 0.071(2) 0.084(3) 0.0463(19) 0.0267(19) 0.0197(17) 0.003(2)
C6 0.067(2) 0.074(2) 0.0496(19) 0.0252(18) 0.0195(16) 0.0069(18)
C7 0.056(2) 0.093(3) 0.0420(18) 0.0168(18) 0.0138(15) 0.0172(19)
C8 0.034(3) 0.065(3) 0.053(4) -0.004(3) 0.010(2) 0.010(2)
C9 0.067(5) 0.081(5) 0.099(6) 0.007(4) -0.009(4) 0.028(4)
C8' 0.086(10) 0.076(8) 0.075(10) 0.025(8) 0.032(7) 0.036(7)
C9' 0.084(11) 0.069(9) 0.18(2) -0.027(10) 0.064(12) 0.015(8)
C11 0.0305(13) 0.0359(13) 0.0319(13) 0.0044(10) 0.0086(10) 0.0016(10)
C12 0.0356(14) 0.0322(13) 0.0384(14) 0.0066(11) 0.0107(11) 0.0018(10)
C13 0.0391(14) 0.0325(13) 0.0388(14) 0.0019(11) 0.0123(11) 0.0047(11)
C14 0.0389(14) 0.0414(14) 0.0319(13) 0.0058(11) 0.0117(11) 0.0057(11)
C15 0.0429(15) 0.0384(14) 0.0349(14) 0.0108(11) 0.0125(11) 0.0089(11)
C16 0.0388(14) 0.0355(13) 0.0346(13) 0.0041(11) 0.0109(11) 0.0068(11)
C17 0.068(2) 0.0563(19) 0.0365(15) 0.0154(14) 0.0228(14) 0.0148(16)
C18 0.0445(17) 0.072(2) 0.0488(18) 0.0080(16) 0.0232(14) 0.0001(15)
C19 0.066(2) 0.089(3) 0.074(3) -0.012(2) 0.042(2) -0.021(2)
C21 0.0332(13) 0.0345(13) 0.0352(13) 0.0052(11) 0.0106(10) 0.0032(10)
C22 0.0312(13) 0.0344(13) 0.0436(15) 0.0105(11) 0.0104(11) 0.0047(10)
C23 0.0330(13) 0.0361(13) 0.0324(13) 0.0091(10) 0.0105(10) 0.0042(10)
C24 0.0307(13) 0.0349(13) 0.0327(13) 0.0062(10) 0.0109(10) 0.0048(10)
C25 0.0377(14) 0.0427(15) 0.0343(13) 0.0113(11) 0.0119(11) 0.0049(11)
C26 0.0421(15) 0.0467(16) 0.0323(13) 0.0044(12) 0.0135(11) 0.0091(12)
C27 0.0409(15) 0.0359(14) 0.0401(15) 0.0009(11) 0.0138(12) 0.0074(11)
C28 0.0345(14) 0.0348(13) 0.0407(14) 0.0074(11) 0.0122(11) 0.0042(11)
C29 0.0365(14) 0.0387(14) 0.0332(13) 0.0043(11) 0.0111(11) 0.0041(11)
C30 0.0464(16) 0.0374(14) 0.0394(15) 0.0011(12) 0.0144(12) 0.0031(12)
C31 0.0468(16) 0.0518(17) 0.0347(15) -0.0021(13) 0.0131(12) 0.0082(13)
C32 0.0429(16) 0.0605(18) 0.0334(14) 0.0109(13) 0.0152(12) 0.0120(14)
C33 0.0409(15) 0.0491(16) 0.0337(14) 0.0113(12) 0.0130(11) 0.0106(12)
C34 0.0317(14) 0.0369(14) 0.0549(17) 0.0155(13) 0.0096(12) 0.0032(11)
C35 0.065(2) 0.0399(17) 0.083(3) 0.0160(17) 0.0371(19) 0.0101(15)
C36 0.073(3) 0.0380(17) 0.101(3) 0.0163(19) 0.033(2) 0.0131(16)
C37 0.057(2) 0.0490(19) 0.094(3) 0.037(2) 0.0221(19) 0.0074(16)
C38 0.063(2) 0.061(2) 0.067(2) 0.0337(18) 0.0205(17) 0.0059(17)
N1 0.0363(12) 0.0336(11) 0.0305(11) 0.0051(9) 0.0120(9) 0.0033(9)
N2 0.0333(12) 0.0337(11) 0.0421(12) 0.0062(9) 0.0117(9) 0.0032(9)
N3 0.0348(12) 0.0369(11) 0.0371(12) 0.0125(9) 0.0117(9) 0.0054(9)
N4 0.0362(12) 0.0328(11) 0.0338(11) 0.0082(9) 0.0118(9) 0.0056(9)
N5 0.0393(12) 0.0399(12) 0.0316(11) 0.0067(9) 0.0127(9) 0.0071(10)
N6 0.0538(16) 0.0475(14) 0.0536(15) 0.0230(12) 0.0163(12) 0.0048(12)
O1 0.034(2) 0.056(2) 0.042(2) 0.0079(18) 0.0023(16) 0.0098(17)
O1' 0.079(11) 0.141(14) 0.121(12) 0.099(11) 0.061(9) 0.072(10)
O2 0.0606(14) 0.0859(18) 0.0373(12) 0.0185(12) 0.0174(10) 0.0108(13)
O3 0.0375(10) 0.0456(11) 0.0404(10) 0.0065(9) 0.0171(8) 0.0011(8)
O4 0.0617(13) 0.0430(11) 0.0346(10) 0.0061(8) 0.0208(9) 0.0104(10)
P1 0.0539(5) 0.0610(5) 0.0459(4) 0.0239(4) 0.0224(4) 0.0219(4)
P2 0.0354(4) 0.0341(3) 0.0324(3) 0.0047(3) 0.0127(3) 0.0025(3)
S1 0.0695(5) 0.0406(4) 0.0409(4) 0.0146(3) 0.0202(3) 0.0137(3)
S2 0.0466(4) 0.0562(4) 0.0391(4) 0.0152(3) 0.0169(3) 0.0089(3)
S3 0.0450(4) 0.0367(3) 0.0374(3) 0.0112(3) 0.0141(3) 0.0028(3)
S4 0.0438(4) 0.0360(3) 0.0354(3) 0.0031(3) 0.0140(3) 0.0063(3)
Ni1 0.0453(2) 0.03377(19) 0.03138(19) 0.00830(14) 0.01613(14) 0.00696(14)

loop_
_atom_type_symbol
_atom_type_description
_atom_type_scat_dispersion_real
_atom_type_scat_dispersion_imag
_atom_type_scat_source
C C 0.0033 0.0016 'International Tables Vol C Tables 4.2.6.8 and 6.1.1.4'
H H 0.0000 0.0000 'International Tables Vol C Tables 4.2.6.8 and 6.1.1.4'
N N 0.0061 0.0033 'International Tables Vol C Tables 4.2.6.8 and 6.1.1.4'
O O 0.0106 0.0060 'International Tables Vol C Tables 4.2.6.8 and 6.1.1.4'
P P 0.1023 0.0942 'International Tables Vol C Tables 4.2.6.8 and 6.1.1.4'
S S 0.1246 0.1234 'International Tables Vol C Tables 4.2.6.8 and 6.1.1.4'
Ni Ni 0.3393 1.1124 'International Tables Vol C Tables 4.2.6.8 and 6.1.1.4'

loop_
_geom_angle_atom_site_label_1
_geom_angle_atom_site_label_2
_geom_angle_atom_site_label_3
_geom_angle
_geom_angle_site_symmetry_1
_geom_angle_site_symmetry_3
_geom_angle_publ_flag
C2 C1 C6 118.1(3) . . ?
C2 C1 P1 123.3(2) . . ?
C6 C1 P1 118.5(3) . . ?
C1 C2 C3 121.6(3) . . ?
C1 C2 H2 119.2 . . ?
C3 C2 H2 119.2 . . ?
C4 C3 C2 119.7(3) . . ?
C4 C3 H3 120.2 . . ?
C2 C3 H3 120.2 . . ?
O2 C4 C5 115.3(3) . . ?
O2 C4 C3 125.6(4) . . ?
C5 C4 C3 119.0(3) . . ?
C6 C5 C4 121.1(3) . . ?
C6 C5 H5 119.4 . . ?
C4 C5 H5 119.4 . . ?
C5 C6 C1 120.5(4) . . ?
C5 C6 H6 119.7 . . ?
C1 C6 H6 119.7 . . ?
O2 C7 H7A 109.5 . . ?
O2 C7 H7B 109.5 . . ?
H7A C7 H7B 109.5 . . ?
O2 C7 H7C 109.5 . . ?
H7A C7 H7C 109.5 . . ?
H7B C7 H7C 109.5 . . ?
C9 C8 O1 107.5(6) . . ?
C9 C8 H8A 110.2 . . ?
O1 C8 H8A 110.2 . . ?
C9 C8 H8B 110.2 . . ?
O1 C8 H8B 110.2 . . ?
H8A C8 H8B 108.5 . . ?
C9' C8' O1' 122.5(16) . . ?
C9' C8' H8'1 106.7 . . ?
O1' C8' H8'1 106.7 . . ?
C9' C8' H8'2 106.7 . . ?
O1' C8' H8'2 106.7 . . ?
H8'1 C8' H8'2 106.6 . . ?
C8' C9' H9'1 109.5 . . ?
C8' C9' H9'2 109.5 . . ?
H9'1 C9' H9'2 109.5 . . ?
C8' C9' H9'3 109.5 . . ?
H9'1 C9' H9'3 109.5 . . ?
H9'2 C9' H9'3 109.5 . . ?
C16 C11 C12 118.8(2) . . ?
C16 C11 P2 120.6(2) . . ?
C12 C11 P2 120.6(2) . . ?
C13 C12 C11 120.7(3) . . ?
C13 C12 H12 119.6 . . ?
C11 C12 H12 119.6 . . ?
C12 C13 C14 119.7(2) . . ?
C12 C13 H13 120.2 . . ?
C14 C13 H13 120.2 . . ?
O4 C14 C13 115.5(2) . . ?
O4 C14 C15 123.8(3) . . ?
C13 C14 C15 120.7(2) . . ?
C14 C15 C16 118.9(3) . . ?
C14 C15 H15 120.6 . . ?
C16 C15 H15 120.6 . . ?
C11 C16 C15 121.2(3) . . ?
C11 C16 H16 119.4 . . ?
C15 C16 H16 119.4 . . ?
O4 C17 H17A 109.5 . . ?
O4 C17 H17B 109.5 . . ?
H17A C17 H17B 109.5 . . ?
O4 C17 H17C 109.5 . . ?
H17A C17 H17C 109.5 . . ?
H17B C17 H17C 109.5 . . ?
C19 C18 O3 110.3(3) . . ?
C19 C18 H18A 109.6 . . ?
O3 C18 H18A 109.6 . . ?
C19 C18 H18B 109.6 . . ?
O3 C18 H18B 109.6 . . ?
H18A C18 H18B 108.1 . . ?
C18 C19 H19A 109.5 . . ?
C18 C19 H19B 109.5 . . ?
H19A C19 H19B 109.5 . . ?
C18 C19 H19C 109.5 . . ?
H19A C19 H19C 109.5 . . ?
H19B C19 H19C 109.5 . . ?
N2 C21 N1 123.4(2) . . ?
N2 C21 C29 123.0(2) . . ?
N1 C21 C29 113.5(2) . . ?
N2 C22 N3 125.7(2) . . ?
N2 C22 C34 116.6(2) . . ?
N3 C22 C34 117.7(2) . . ?
N3 C23 N1 124.2(2) . . ?
N3 C23 C24 122.7(2) . . ?
N1 C23 C24 113.0(2) . . ?
N4 C24 C25 123.1(2) . . ?
N4 C24 C23 113.6(2) . . ?
C25 C24 C23 123.3(2) . . ?
C24 C25 C26 117.7(3) . . ?
C24 C25 H25 121.2 . . ?
C26 C25 H25 121.2 . . ?
C27 C26 C25 119.7(3) . . ?
C27 C26 H26 120.2 . . ?
C25 C26 H26 120.2 . . ?
C26 C27 C28 118.8(3) . . ?
C26 C27 H27 120.6 . . ?
C28 C27 H27 120.6 . . ?
N4 C28 C27 122.6(3) . . ?
N4 C28 H28 118.7 . . ?
C27 C28 H28 118.7 . . ?
N5 C29 C30 123.1(3) . . ?
N5 C29 C21 114.3(2) . . ?
C30 C29 C21 122.6(3) . . ?
C31 C30 C29 117.8(3) . . ?
C31 C30 H30 121.1 . . ?
C29 C30 H30 121.1 . . ?
C32 C31 C30 119.4(3) . . ?
C32 C31 H31 120.3 . . ?
C30 C31 H31 120.3 . . ?
C31 C32 C33 119.3(3) . . ?
C31 C32 H32 120.3 . . ?
C33 C32 H32 120.3 . . ?
N5 C33 C32 122.1(3) . . ?
N5 C33 H33 118.9 . . ?
C32 C33 H33 118.9 . . ?
N6 C34 C35 122.5(3) . . ?
N6 C34 C22 116.0(3) . . ?
C35 C34 C22 121.4(3) . . ?
C34 C35 C36 119.3(3) . . ?
C34 C35 H35 120.3 . . ?
C36 C35 H35 120.3 . . ?
C37 C36 C35 118.3(3) . . ?
C37 C36 H36 120.8 . . ?
C35 C36 H36 120.8 . . ?
C36 C37 C38 119.0(3) . . ?
C36 C37 H37 120.5 . . ?
C38 C37 H37 120.5 . . ?
N6 C38 C37 123.8(3) . . ?
N6 C38 H38 118.1 . . ?
C37 C38 H38 118.1 . . ?
C23 N1 C21 117.5(2) . . ?
C23 N1 Ni1 121.81(18) . . ?
C21 N1 Ni1 120.43(18) . . ?
C21 N2 C22 114.7(2) . . ?
C23 N3 C22 114.3(2) . . ?
C28 N4 C24 118.1(2) . . ?
C28 N4 Ni1 127.09(18) . . ?
C24 N4 Ni1 114.63(17) . . ?
C33 N5 C29 118.3(2) . . ?
C33 N5 Ni1 127.6(2) . . ?
C29 N5 Ni1 114.10(17) . . ?
C38 N6 C34 116.9(3) . . ?
C8 O1 P1 113.0(4) . . ?
C8' O1' P1 126.9(13) . . ?
C4 O2 C7 117.7(3) . . ?
C18 O3 P2 117.97(18) . . ?
C14 O4 C17 117.1(2) . . ?
O1 P1 O1' 24.6(7) . . ?
O1 P1 C1 108.7(2) . . ?
O1' P1 C1 90.8(6) . . ?
O1 P1 S2 114.6(2) . . ?
O1' P1 S2 108.4(5) . . ?
C1 P1 S2 111.45(12) . . ?
O1 P1 S1 100.25(17) . . ?
O1' P1 S1 123.2(7) . . ?
C1 P1 S1 109.91(11) . . ?
S2 P1 S1 111.30(5) . . ?
O3 P2 C11 100.49(11) . . ?
O3 P2 S4 112.00(8) . . ?
C11 P2 S4 111.66(9) . . ?
O3 P2 S3 104.07(8) . . ?
C11 P2 S3 109.18(10) . . ?
S4 P2 S3 117.81(4) . . ?
P1 S1 Ni1 83.23(4) . . ?
P1 S2 Ni1 78.29(4) . . ?
P2 S3 Ni1 111.51(4) . . ?
N1 Ni1 N5 77.39(9) . . ?
N1 Ni1 N4 76.71(9) . . ?
N5 Ni1 N4 154.06(9) . . ?
N1 Ni1 S1 169.25(7) . . ?
N5 Ni1 S1 103.11(7) . . ?
N4 Ni1 S1 102.61(6) . . ?
N1 Ni1 S3 103.36(7) . . ?
N5 Ni1 S3 92.79(6) . . ?
N4 Ni1 S3 91.69(6) . . ?
S1 Ni1 S3 87.36(3) . . ?
N1 Ni1 S2 87.16(7) . . ?
N5 Ni1 S2 89.99(6) . . ?
N4 Ni1 S2 90.24(6) . . ?
S1 Ni1 S2 82.11(3) . . ?
S3 Ni1 S2 169.46(3) . . ?

loop_
_geom_bond_atom_site_label_1
_geom_bond_atom_site_label_2
_geom_bond_distance
_geom_bond_site_symmetry_2
_geom_bond_publ_flag
C1 C2 1.380(5) . ?
C1 C6 1.406(5) . ?
C1 P1 1.799(3) . ?
C2 C3 1.396(4) . ?
C2 H2 0.9300 . ?
C3 C4 1.393(5) . ?
C3 H3 0.9300 . ?
C4 O2 1.355(4) . ?
C4 C5 1.385(6) . ?
C5 C6 1.379(5) . ?
C5 H5 0.9300 . ?
C6 H6 0.9300 . ?
C7 O2 1.424(5) . ?
C7 H7A 0.9600 . ?
C7 H7B 0.9600 . ?
C7 H7C 0.9600 . ?
C8 C9 1.435(10) . ?
C8 O1 1.509(7) . ?
C8 H8A 0.9700 . ?
C8 H8B 0.9700 . ?
C9 H9A 0.9600 . ?
C9 H9B 0.9600 . ?
C9 H9C 0.9600 . ?
C8' C9' 1.31(2) . ?
C8' O1' 1.342(19) . ?
C8' H8'1 0.9700 . ?
C8' H8'2 0.9700 . ?
C9' H9'1 0.9600 . ?
C9' H9'2 0.9600 . ?
C9' H9'3 0.9600 . ?
C11 C16 1.392(4) . ?
C11 C12 1.397(4) . ?
C11 P2 1.807(3) . ?
C12 C13 1.382(4) . ?
C12 H12 0.9300 . ?
C13 C14 1.390(4) . ?
C13 H13 0.9300 . ?
C14 O4 1.370(3) . ?
C14 C15 1.391(4) . ?
C15 C16 1.392(4) . ?
C15 H15 0.9300 . ?
C16 H16 0.9300 . ?
C17 O4 1.426(4) . ?
C17 H17A 0.9600 . ?
C17 H17B 0.9600 . ?
C17 H17C 0.9600 . ?
C18 C19 1.446(5) . ?
C18 O3 1.453(3) . ?
C18 H18A 0.9700 . ?
C18 H18B 0.9700 . ?
C19 H19A 0.9600 . ?
C19 H19B 0.9600 . ?
C19 H19C 0.9600 . ?
C21 N2 1.327(4) . ?
C21 N1 1.336(3) . ?
C21 C29 1.474(4) . ?
C22 N2 1.345(4) . ?
C22 N3 1.350(4) . ?
C22 C34 1.485(4) . ?
C23 N3 1.322(3) . ?
C23 N1 1.328(3) . ?
C23 C24 1.487(4) . ?
C24 N4 1.352(3) . ?
C24 C25 1.380(4) . ?
C25 C26 1.397(4) . ?
C25 H25 0.9300 . ?
C26 C27 1.375(4) . ?
C26 H26 0.9300 . ?
C27 C28 1.386(4) . ?
C27 H27 0.9300 . ?
C28 N4 1.336(3) . ?
C28 H28 0.9300 . ?
C29 N5 1.347(4) . ?
C29 C30 1.391(4) . ?
C30 C31 1.387(4) . ?
C30 H30 0.9300 . ?
C31 C32 1.378(5) . ?
C31 H31 0.9300 . ?
C32 C33 1.388(4) . ?
C32 H32 0.9300 . ?
C33 N5 1.336(3) . ?
C33 H33 0.9300 . ?
C34 N6 1.346(4) . ?
C34 C35 1.363(4) . ?
C35 C36 1.390(5) . ?
C35 H35 0.9300 . ?
C36 C37 1.357(6) . ?
C36 H36 0.9300 . ?
C37 C38 1.369(5) . ?
C37 H37 0.9300 . ?
C38 N6 1.329(4) . ?
C38 H38 0.9300 . ?
N1 Ni1 1.968(2) . ?
N4 Ni1 2.135(2) . ?
N5 Ni1 2.125(2) . ?
O1 P1 1.588(6) . ?
O1' P1 1.683(12) . ?
O3 P2 1.616(2) . ?
P1 S2 1.9863(11) . ?
P1 S1 1.9993(13) . ?
P2 S4 1.9579(10) . ?
P2 S3 2.0254(10) . ?
S1 Ni1 2.4004(8) . ?
S2 Ni1 2.6045(9) . ?
S3 Ni1 2.4130(8) . ?
